data_4100813
loop_
_publ_author_name
'Paola Gilli'
'Valerio Bertolasi'
'Loretta Pretto'
'Valeria Ferretti'
'Gastone Gilli'

_publ_section_title
;
Covalent versus Electrostatic Nature of the Strong Hydrogen Bond:
Discrimination among Single, Double, and Asymmetric Single-Well Hydrogen
Bonds by Variable-Temperature X-ray Crystallographic Methods in \b-Diketone
Enol RAHB Systems
;
_journal_name_full 'Journal of the American Chemical Society'
_journal_page_first 3845
_journal_page_last 3855
_journal_paper_doi 10.1021/ja030213z
_journal_volume 126
_journal_year 2004
_chemical_formula_moiety 'C14 H18 O4'
_chemical_formula_sum 'C14 H18 O4'
_chemical_formula_weight 250.28
_space_group_IT_number 14
_symmetry_cell_setting monoclinic
_symmetry_space_group_name_Hall '-P 2yn'
_symmetry_space_group_name_H-M 'P 1 21/n 1'
_cell_angle_alpha 90.00
_cell_angle_beta 94.900(2)
_cell_angle_gamma 90.00
_cell_formula_units_Z 4
_cell_length_a 8.0343(2)
_cell_length_b 12.1631(3)
_cell_length_c 12.5018(3)
_cell_measurement_temperature 100
_cell_volume 1217.24(5)
_diffrn_ambient_temperature 100
_exptl_crystal_density_diffrn 1.366
_cod_original_sg_symbol_H-M 'P 21/n'
_cod_database_code 4100813

loop_
_symmetry_equiv_pos_as_xyz
'x, y, z'
'-x+1/2, y+1/2, -z+1/2'
'-x, -y, -z'
'x-1/2, -y-1/2, z-1/2'

loop_
_atom_site_label
_atom_site_type_symbol
_atom_site_fract_x
_atom_site_fract_y
_atom_site_fract_z
_atom_site_U_iso_or_equiv
_atom_site_adp_type
_atom_site_occupancy
_atom_site_symmetry_multiplicity
_atom_site_calc_flag
_atom_site_refinement_flags
_atom_site_disorder_assembly
_atom_site_disorder_group
O1 O 0.83376(10) 0.20107(7) 0.24311(7) 0.02325(19) Uani 1 1 d . . .
H1A H 0.785(4) 0.164(2) 0.193(3) 0.028 Uiso 0.59(3) 1 d P . .
O2 O 1.14774(11) -0.11884(7) 0.31984(7) 0.02335(19) Uani 1 1 d . . .
H1B H 1.080(5) -0.142(3) 0.270(4) 0.028 Uiso 0.41(3) 1 d P . .
O3 O 0.99623(10) -0.22032(7) 0.15433(7) 0.02223(19) Uani 1 1 d . . .
H2A H 1.028(3) -0.189(2) 0.213(2) 0.027 Uiso 0.59(3) 1 d P . .
O4 O 0.69816(10) 0.10533(7) 0.07394(7) 0.02200(19) Uani 1 1 d . . .
H2B H 0.738(5) 0.127(3) 0.135(4) 0.026 Uiso 0.41(3) 1 d P . .
C1 C 0.96126(12) 0.03131(9) 0.29546(8) 0.0158(2) Uani 1 1 d . . .
C2 C 0.95007(13) 0.14603(9) 0.29790(8) 0.0179(2) Uani 1 1 d . . .
C3 C 1.07436(14) 0.21554(9) 0.36466(9) 0.0208(2) Uani 1 1 d . . .
C4 C 1.17584(14) 0.14892(10) 0.44992(9) 0.0225(2) Uani 1 1 d . . .
C5 C 1.24792(14) 0.04896(10) 0.39746(9) 0.0207(2) Uani 1 1 d . . .
C6 C 1.11420(13) -0.01755(9) 0.33547(8) 0.0177(2) Uani 1 1 d . . .
C7 C 0.82125(13) -0.04376(9) 0.24851(8) 0.0161(2) Uani 1 1 d . . .
C8 C 0.64879(14) -0.01295(10) 0.28504(9) 0.0212(2) Uani 1 1 d . . .
C9 C 0.81712(12) -0.06579(8) 0.12821(8) 0.0149(2) Uani 1 1 d . . .
C10 C 0.89580(13) -0.15982(9) 0.09214(9) 0.0174(2) Uani 1 1 d . . .
C11 C 0.87400(14) -0.19705(10) -0.02300(9) 0.0220(2) Uani 1 1 d . . .
C12 C 0.72317(14) -0.14478(10) -0.08459(9) 0.0207(2) Uani 1 1 d . . .
C13 C 0.72558(14) -0.02130(9) -0.06680(9) 0.0207(2) Uani 1 1 d . . .
C14 C 0.74527(12) 0.00850(9) 0.05057(8) 0.0170(2) Uani 1 1 d . . .
H31 H 1.1474(19) 0.2515(13) 0.3145(12) 0.028(4) Uiso 1 1 d . . .
H32 H 1.0114(19) 0.2749(13) 0.3965(12) 0.028(4) Uiso 1 1 d . . .
H41 H 1.2627(19) 0.1938(12) 0.4845(12) 0.027(4) Uiso 1 1 d . . .
H42 H 1.1026(19) 0.1249(13) 0.5057(12) 0.030(4) Uiso 1 1 d . . .
H51 H 1.3266(19) 0.0722(12) 0.3466(12) 0.028(4) Uiso 1 1 d . . .
H52 H 1.3057(19) -0.0022(13) 0.4499(13) 0.030(4) Uiso 1 1 d . . .
H7 H 0.8467(16) -0.1175(11) 0.2830(10) 0.016(3) Uiso 1 1 d . . .
H81 H 0.5665(19) -0.0755(12) 0.2662(12) 0.029(4) Uiso 1 1 d . . .
H82 H 0.602(2) 0.0579(14) 0.2527(13) 0.037(4) Uiso 1 1 d . . .
H83 H 0.658(2) -0.0067(13) 0.3673(13) 0.036(4) Uiso 1 1 d . . .
H111 H 0.866(2) -0.2784(13) -0.0226(12) 0.032(4) Uiso 1 1 d . . .
H112 H 0.980(2) -0.1767(13) -0.0548(13) 0.033(4) Uiso 1 1 d . . .
H121 H 0.6220(19) -0.1759(12) -0.0599(12) 0.025(4) Uiso 1 1 d . . .
H122 H 0.7232(18) -0.1619(12) -0.1607(12) 0.025(4) Uiso 1 1 d . . .
H131 H 0.623(2) 0.0161(13) -0.0962(12) 0.031(4) Uiso 1 1 d . . .
H132 H 0.8213(19) 0.0120(12) -0.0997(12) 0.027(4) Uiso 1 1 d . . .

loop_
_atom_site_aniso_label
_atom_site_aniso_U_11
_atom_site_aniso_U_22
_atom_site_aniso_U_33
_atom_site_aniso_U_23
_atom_site_aniso_U_13
_atom_site_aniso_U_12
O1 0.0209(4) 0.0191(4) 0.0292(4) -0.0034(3) -0.0012(3) 0.0035(3)
O2 0.0256(4) 0.0186(4) 0.0249(4) 0.0003(3) -0.0034(3) 0.0027(3)
O3 0.0208(4) 0.0194(4) 0.0259(4) -0.0010(3) -0.0015(3) 0.0033(3)
O4 0.0222(4) 0.0177(4) 0.0256(4) -0.0003(3) -0.0009(3) 0.0021(3)
C1 0.0156(5) 0.0177(5) 0.0144(4) -0.0021(4) 0.0024(4) -0.0022(4)
C2 0.0163(5) 0.0202(5) 0.0179(5) -0.0043(4) 0.0048(4) -0.0011(4)
C3 0.0202(5) 0.0193(5) 0.0233(5) -0.0064(4) 0.0033(4) -0.0035(4)
C4 0.0219(5) 0.0266(6) 0.0188(5) -0.0062(4) 0.0005(4) -0.0055(4)
C5 0.0184(5) 0.0241(5) 0.0190(5) -0.0015(4) -0.0023(4) -0.0022(4)
C6 0.0190(5) 0.0204(5) 0.0136(4) 0.0001(4) 0.0014(4) -0.0023(4)
C7 0.0156(5) 0.0171(5) 0.0156(5) -0.0012(4) 0.0019(4) -0.0024(4)
C8 0.0176(5) 0.0258(6) 0.0206(5) -0.0016(4) 0.0037(4) -0.0009(4)
C9 0.0128(4) 0.0169(5) 0.0152(5) -0.0009(4) 0.0015(3) -0.0028(4)
C10 0.0152(5) 0.0180(5) 0.0192(5) -0.0014(4) 0.0024(4) -0.0041(4)
C11 0.0201(5) 0.0245(6) 0.0216(5) -0.0081(4) 0.0018(4) -0.0006(4)
C12 0.0207(5) 0.0246(5) 0.0166(5) -0.0037(4) 0.0007(4) -0.0049(4)
C13 0.0224(5) 0.0232(5) 0.0160(5) 0.0016(4) -0.0007(4) -0.0048(4)
C14 0.0136(4) 0.0191(5) 0.0184(5) -0.0005(4) 0.0018(4) -0.0039(4)

loop_
_geom_bond_atom_site_label_1
_geom_bond_atom_site_label_2
_geom_bond_distance
_geom_bond_site_symmetry_2
_geom_bond_publ_flag
O1 C2 1.2967(13) . ?
O1 H1A 0.83(4) . ?
O2 C6 1.2797(14) . ?
O2 H1B 0.84(5) . ?
O3 C10 1.2999(13) . ?
O3 H2A 0.85(3) . ?
O4 C14 1.2786(13) . ?
O4 H2B 0.84(5) . ?
C1 C2 1.3988(15) . ?
C1 C6 1.4171(14) . ?
C1 C7 1.5267(14) . ?
C2 C3 1.5053(14) . ?
C3 C4 1.5195(16) . ?
C3 H31 0.995(16) . ?
C3 H32 0.985(16) . ?
C4 C5 1.5195(16) . ?
C4 H41 0.960(15) . ?
C4 H42 0.994(16) . ?
C5 C6 1.5056(14) . ?
C5 H51 0.976(16) . ?
C5 H52 0.990(16) . ?
C7 C9 1.5252(14) . ?
C7 C8 1.5417(14) . ?
C7 H7 1.008(14) . ?
C8 H81 1.022(15) . ?
C8 H82 1.010(17) . ?
C8 H83 1.028(16) . ?
C9 C10 1.4000(14) . ?
C9 C14 1.4129(15) . ?
C10 C11 1.5049(15) . ?
C11 C12 1.5187(16) . ?
C11 H111 0.991(16) . ?
C11 H112 1.003(16) . ?
C12 C13 1.5182(16) . ?
C12 H121 0.971(15) . ?
C12 H122 0.975(15) . ?
C13 C14 1.5066(15) . ?
C13 H131 0.984(16) . ?
C13 H132 0.989(15) . ?
